data_2222991
loop_
_publ_author_name
'Ono, Katsuhiko'
'Tokura, Osamu'
'Tomura, Masaaki'

_publ_section_title (3<i>Z</i>,3'<i>Z</i>)-3,3'-(Ethane-1,2-diylidene)bis[isobenzofuran-1(3<i>H</i>)-one]
_journal_coeditor_code BT5025
_journal_issue 9
_journal_name_full 'Acta Crystallographica Section E'
_journal_page_first o2118
_journal_paper_doi 10.1107/S1600536809030888
_journal_volume 65
_journal_year 2009
_chemical_formula_iupac 'C18 H10 O4'
_chemical_formula_moiety 'C18 H10 O4'
_chemical_formula_sum 'C18 H10 O4'
_chemical_formula_weight 290.26
_chemical_name_systematic
;
(3<i>Z</i>,3'<i>Z</i>)-3,3'-(Ethane-1,2-diylidene)bis[isobenzofuran-
1(3<i>H</i>)-one]
;
_space_group_IT_number 2
_symmetry_cell_setting triclinic
_symmetry_space_group_name_Hall '-P 1'
_symmetry_space_group_name_H-M 'P -1'
_atom_sites_solution_hydrogens geom
_atom_sites_solution_primary direct
_atom_sites_solution_secondary difmap
_audit_creation_method SHELXL-97
_cell_angle_alpha 112.190(5)
_cell_angle_beta 95.696(2)
_cell_angle_gamma 107.239(8)
_cell_formula_units_Z 1
_cell_length_a 6.9030(13)
_cell_length_b 7.0374(16)
_cell_length_c 7.7792(13)
_cell_measurement_reflns_used 1131
_cell_measurement_temperature 173.0(10)
_cell_measurement_theta_max 30.7550
_cell_measurement_theta_min 4.8023
_cell_volume 324.53(11)
_computing_cell_refinement 'CrystalClear (Rigaku/MSC, 2006)'
_computing_data_collection 'CrystalClear (Rigaku/MSC, 2006)'
_computing_data_reduction 'CrystalClear (Rigaku/MSC, 2006)'
_computing_molecular_graphics
;
PLATON (Spek, 2009) and Mercury (Macrae <i>et al.</i>,  2006)
;
_computing_publication_material 'WinGX (Farrugia, 1999)'
_computing_structure_refinement 'SHELXL97 (Sheldrick, 2008)'
_computing_structure_solution 'SIR2004 (Burla <i>et al.</i>,  2005)'
_diffrn_ambient_temperature 173.0(10)
_diffrn_detector_area_resol_mean 14.62
_diffrn_measured_fraction_theta_full 0.825
_diffrn_measured_fraction_theta_max 0.825
_diffrn_measurement_device_type 'Rigaku/MSC Mercury CCD'
_diffrn_measurement_method '\f and \w'
_diffrn_radiation_monochromator 'Graphite Monochromator'
_diffrn_radiation_source 'Rotating Anode'
_diffrn_radiation_type MoK\a
_diffrn_radiation_wavelength 0.71073
_diffrn_reflns_av_R_equivalents 0.0436
_diffrn_reflns_av_sigmaI/netI 0.0916
_diffrn_reflns_limit_h_max 9
_diffrn_reflns_limit_h_min -9
_diffrn_reflns_limit_k_max 5
_diffrn_reflns_limit_k_min -9
_diffrn_reflns_limit_l_max 10
_diffrn_reflns_limit_l_min -7
_diffrn_reflns_number 2656
_diffrn_reflns_theta_full 30.75
_diffrn_reflns_theta_max 30.75
_diffrn_reflns_theta_min 3.69
_diffrn_standards_number 0
_exptl_absorpt_coefficient_mu 0.106
_exptl_absorpt_correction_type none
_exptl_crystal_colour Yellow
_exptl_crystal_density_diffrn 1.485
_exptl_crystal_density_method 'not measured'
_exptl_crystal_description Prism
_exptl_crystal_F_000 150
_exptl_crystal_size_max 1.00
_exptl_crystal_size_mid 0.50
_exptl_crystal_size_min 0.40
_refine_diff_density_max 0.347
_refine_diff_density_min -0.277
_refine_ls_extinction_method none
_refine_ls_goodness_of_fit_ref 0.968
_refine_ls_hydrogen_treatment constr
_refine_ls_matrix_type full
_refine_ls_number_parameters 100
_refine_ls_number_reflns 1661
_refine_ls_number_restraints 0
_refine_ls_restrained_S_all 0.968
_refine_ls_R_factor_all 0.0725
_refine_ls_R_factor_gt 0.0660
_refine_ls_shift/su_max 0.000
_refine_ls_shift/su_mean 0.000
_refine_ls_structure_factor_coef Fsqd
_refine_ls_weighting_details 'calc w=1/[\s^2^(Fo^2^)+(0.1211P)^2^] where P=(Fo^2^+2Fc^2^)/3'
_refine_ls_weighting_scheme calc
_refine_ls_wR_factor_gt 0.1685
_refine_ls_wR_factor_ref 0.1761
_reflns_number_gt 1323
_reflns_number_total 1661
_reflns_threshold_expression I>2\s(I)
_cod_data_source_file bt5025.cif
_cod_data_source_block I
_cod_database_code 2222991
_cod_database_fobs_code 2222991

loop_
_symmetry_equiv_pos_as_xyz
'x, y, z'
'-x, -y, -z'

loop_
_atom_site_type_symbol
_atom_site_label
_atom_site_fract_x
_atom_site_fract_y
_atom_site_fract_z
_atom_site_U_iso_or_equiv
_atom_site_adp_type
_atom_site_calc_flag
_atom_site_refinement_flags
_atom_site_occupancy
_atom_site_disorder_assembly
_atom_site_disorder_group
C C1 0.7382(2) 0.6230(2) 0.8120(2) 0.0242(4) Uani d . 1 . .
C C2 0.7695(2) 0.5873(2) 0.9849(2) 0.0216(4) Uani d . 1 . .
C C3 0.8463(2) 0.7402(2) 1.1749(2) 0.0285(4) Uani d . 1 . .
H H3 0.8898 0.8939 1.2100 0.034 Uiso calc R 1 . .
C C4 0.8568(2) 0.6597(3) 1.3105(2) 0.0320(4) Uani d . 1 . .
H H4 0.9049 0.7593 1.4421 0.038 Uiso calc R 1 . .
C C5 0.7974(2) 0.4324(3) 1.2568(2) 0.0310(4) Uani d . 1 . .
H H5 0.8079 0.3814 1.3531 0.037 Uiso calc R 1 . .
C C6 0.7236(2) 0.2804(2) 1.0665(2) 0.0267(4) Uani d . 1 . .
H H6 0.6859 0.1271 1.0308 0.032 Uiso calc R 1 . .
C C7 0.7070(2) 0.3616(2) 0.9299(2) 0.0204(3) Uani d . 1 . .
C C8 0.6284(2) 0.2534(2) 0.7233(2) 0.0207(3) Uani d . 1 . .
C C9 0.5404(2) 0.0392(2) 0.6005(2) 0.0223(4) Uani d . 1 . .
H H9 0.5313 -0.0668 0.6501 0.027 Uiso calc R 1 . .
O O1 0.65059(16) 0.41594(15) 0.65779(15) 0.0248(3) Uani d . 1 . .
O O2 0.77382(19) 0.78743(17) 0.78771(18) 0.0364(4) Uani d . 1 . .

loop_
_atom_site_aniso_label
_atom_site_aniso_U_11
_atom_site_aniso_U_22
_atom_site_aniso_U_33
_atom_site_aniso_U_12
_atom_site_aniso_U_13
_atom_site_aniso_U_23
C1 0.0231(7) 0.0198(7) 0.0242(8) 0.0061(6) 0.0010(6) 0.0061(6)
C2 0.0187(6) 0.0193(7) 0.0207(7) 0.0044(5) 0.0025(5) 0.0046(5)
C3 0.0263(8) 0.0231(7) 0.0245(8) 0.0056(6) 0.0027(6) 0.0016(6)
C4 0.0296(8) 0.0343(9) 0.0180(8) 0.0048(7) 0.0024(6) 0.0027(6)
C5 0.0287(8) 0.0389(9) 0.0197(8) 0.0053(7) 0.0045(6) 0.0125(7)
C6 0.0252(7) 0.0270(7) 0.0234(8) 0.0050(6) 0.0038(6) 0.0101(6)
C7 0.0176(7) 0.0207(7) 0.0188(7) 0.0050(5) 0.0031(5) 0.0059(5)
C8 0.0209(7) 0.0205(7) 0.0185(7) 0.0070(5) 0.0017(5) 0.0072(5)
C9 0.0221(7) 0.0197(7) 0.0208(8) 0.0058(5) 0.0009(5) 0.0066(6)
O1 0.0294(6) 0.0188(5) 0.0205(6) 0.0055(4) -0.0005(4) 0.0063(4)
O2 0.0436(7) 0.0221(6) 0.0382(7) 0.0073(5) -0.0006(5) 0.0136(5)

loop_
_atom_type_symbol
_atom_type_description
_atom_type_scat_dispersion_real
_atom_type_scat_dispersion_imag
_atom_type_scat_source
C C 0.0033 0.0016 'International Tables Vol C Tables 4.2.6.8 and 6.1.1.4'
H H 0.0000 0.0000 'International Tables Vol C Tables 4.2.6.8 and 6.1.1.4'
O O 0.0106 0.0060 'International Tables Vol C Tables 4.2.6.8 and 6.1.1.4'

loop_
_geom_angle_atom_site_label_1
_geom_angle_atom_site_label_2
_geom_angle_atom_site_label_3
_geom_angle_site_symmetry_1
_geom_angle_site_symmetry_3
_geom_angle
_geom_angle_publ_flag
O2 C1 O1 . . 120.77(15) ?
O2 C1 C2 . . 132.22(15) ?
O1 C1 C2 . . 107.01(12) ?
C3 C2 C7 . . 122.43(14) ?
C3 C2 C1 . . 129.48(14) ?
C7 C2 C1 . . 108.08(13) ?
C4 C3 C2 . . 117.22(14) ?
C4 C3 H3 . . 121.4 ?
C2 C3 H3 . . 121.4 ?
C3 C4 C5 . . 120.95(14) ?
C3 C4 H4 . . 119.5 ?
C5 C4 H4 . . 119.5 ?
C6 C5 C4 . . 121.59(15) ?
C6 C5 H5 . . 119.2 ?
C4 C5 H5 . . 119.2 ?
C5 C6 C7 . . 117.42(14) ?
C5 C6 H6 . . 121.3 ?
C7 C6 H6 . . 121.3 ?
C2 C7 C6 . . 120.35(14) ?
C2 C7 C8 . . 107.24(13) ?
C6 C7 C8 . . 132.40(13) ?
C9 C8 O1 . . 120.45(13) ?
C9 C8 C7 . . 131.48(13) ?
O1 C8 C7 . . 108.04(11) ?
C8 C9 C9 . 2_656 124.02(16) ?
C8 C9 H9 . . 118.0 ?
C9 C9 H9 2_656 . 118.0 ?
C1 O1 C8 . . 109.58(12) ?

loop_
_geom_bond_atom_site_label_1
_geom_bond_atom_site_label_2
_geom_bond_site_symmetry_2
_geom_bond_distance
_geom_bond_publ_flag
C1 O2 . 1.2007(18) ?
C1 O1 . 1.3935(17) ?
C1 C2 . 1.465(2) ?
C2 C3 . 1.389(2) ?
C2 C7 . 1.3914(18) ?
C3 C4 . 1.378(2) ?
C3 H3 . 0.9500 ?
C4 C5 . 1.405(2) ?
C4 H4 . 0.9500 ?
C5 C6 . 1.388(2) ?
C5 H5 . 0.9500 ?
C6 C7 . 1.393(2) ?
C6 H6 . 0.9500 ?
C7 C8 . 1.4543(19) ?
C8 C9 . 1.3447(19) ?
C8 O1 . 1.3944(17) ?
C9 C9 2_656 1.433(3) ?
C9 H9 . 0.9500 ?

loop_
_geom_hbond_atom_site_label_D
_geom_hbond_atom_site_label_H
_geom_hbond_atom_site_label_A
_geom_hbond_site_symmetry_A
_geom_hbond_distance_DH
_geom_hbond_distance_HA
_geom_hbond_distance_DA
_geom_hbond_angle_DHA
C3 H3 O2 2_777 0.95 2.70 3.459(2) 137.2
C5 H5 O1 1_556 0.95 2.66 3.406(2) 135.5
C6 H6 O2 1_545 0.95 2.71 3.4700(19) 137.7
C9 H9 O2 1_545 0.95 2.55 3.3209(18) 138.6

loop_
_geom_torsion_atom_site_label_1
_geom_torsion_atom_site_label_2
_geom_torsion_atom_site_label_3
_geom_torsion_atom_site_label_4
_geom_torsion_site_symmetry_1
_geom_torsion_site_symmetry_2
_geom_torsion_site_symmetry_3
_geom_torsion_site_symmetry_4
_geom_torsion
_geom_torsion_publ_flag
O2 C1 C2 C3 . . . . 2.1(3) ?
O1 C1 C2 C3 . . . . -177.95(14) ?
O2 C1 C2 C7 . . . . -177.93(16) ?
O1 C1 C2 C7 . . . . 2.00(15) ?
C7 C2 C3 C4 . . . . -0.7(2) ?
C1 C2 C3 C4 . . . . 179.22(13) ?
C2 C3 C4 C5 . . . . 1.7(2) ?
C3 C4 C5 C6 . . . . -0.8(2) ?
C4 C5 C6 C7 . . . . -1.1(2) ?
C3 C2 C7 C6 . . . . -1.2(2) ?
C1 C2 C7 C6 . . . . 178.83(12) ?
C3 C2 C7 C8 . . . . 177.76(13) ?
C1 C2 C7 C8 . . . . -2.20(15) ?
C5 C6 C7 C2 . . . . 2.1(2) ?
C5 C6 C7 C8 . . . . -176.59(13) ?
C2 C7 C8 C9 . . . . -176.24(14) ?
C6 C7 C8 C9 . . . . 2.6(3) ?
C2 C7 C8 O1 . . . . 1.63(15) ?
C6 C7 C8 O1 . . . . -179.57(13) ?
O1 C8 C9 C9 . . . 2_656 -1.6(3) ?
C7 C8 C9 C9 . . . 2_656 176.07(16) ?
O2 C1 O1 C8 . . . . 178.96(12) ?
C2 C1 O1 C8 . . . . -0.98(16) ?
C9 C8 O1 C1 . . . . 177.79(11) ?
C7 C8 O1 C1 . . . . -0.36(16) ?
